data_4322984
loop_
_publ_author_name
'Andrea V. Firth'
'Douglas W. Stephan'

_publ_section_title
;
 Cyclopentadienyl-Bis-Aryloxide Titanium Complexes
;
_journal_name_full 'Inorganic Chemistry'
_journal_page_first 4732
_journal_page_last 4734
_journal_paper_doi 10.1021/ic9800841
_journal_volume 37
_journal_year 1998
_chemical_formula_sum 'C41 H56 O3 Ti'
_chemical_formula_weight 644.79
_space_group_IT_number 14
_symmetry_cell_setting monoclinic
_symmetry_Int_Tables_number 14
_symmetry_space_group_name_Hall '-P 2yn'
_symmetry_space_group_name_H-M 'P 1 21/n 1'
_audit_creation_date 'Wed Sep 17 16:19:24 1997'
_audit_creation_method 'from TEXRAY.INF file'
_cell_angle_alpha 90
_cell_angle_beta 97.46(4)
_cell_angle_gamma 90
_cell_formula_units_Z 4
_cell_length_a 10.519(6)
_cell_length_b 19.28(1)
_cell_length_c 19.093(5)
_cell_measurement_reflns_used 25
_cell_measurement_temperature 296.2
_cell_measurement_theta_max 21.0
_cell_measurement_theta_min 11.0
_cell_volume 3839(3)
_computing_cell_refinement 'MSC/AFC Diffractometer Control'
_computing_data_collection 'MSC/AFC Diffractometer Control'
_computing_data_reduction teXsan
_computing_publication_material teXsan
_computing_structure_refinement teXsan
_computing_structure_solution SHELXS86
_diffrn_ambient_temperature 296.2
_diffrn_measurement_device AFC5R
_diffrn_measurement_method 'omega/2-theta scans'
_diffrn_orient_matrix_UB_11 -0.09555
_diffrn_orient_matrix_UB_12 -0.00314
_diffrn_orient_matrix_UB_13 -0.00978
_diffrn_orient_matrix_UB_21 -0.00110
_diffrn_orient_matrix_UB_22 0.03984
_diffrn_orient_matrix_UB_23 -0.03359
_diffrn_orient_matrix_UB_31 0.00793
_diffrn_orient_matrix_UB_32 -0.03306
_diffrn_orient_matrix_UB_33 -0.03958
_diffrn_radiation_monochromator graphite
_diffrn_radiation_source 'Rigaku rotating anode'
_diffrn_radiation_type MoKalpha
_diffrn_radiation_wavelength 0.7107
_diffrn_reflns_av_R_equivalents 100.35
_diffrn_reflns_limit_h_max 9
_diffrn_reflns_limit_h_min 0
_diffrn_reflns_limit_k_max 16
_diffrn_reflns_limit_k_min 0
_diffrn_reflns_limit_l_max 13
_diffrn_reflns_limit_l_min -18
_diffrn_reflns_number 7471
_diffrn_reflns_theta_max 19.99
_diffrn_standards_decay_% -74.79
_diffrn_standards_interval_count 150
_diffrn_standards_number 3
_exptl_absorpt_coefficient_mu 0.257
_exptl_absorpt_correction_T_max 1.000
_exptl_absorpt_correction_T_min 0.928
_exptl_absorpt_correction_type empirical
_exptl_absorpt_process_details psi-scan
_exptl_crystal_density_diffrn 1.115
_exptl_crystal_density_meas 0.000
_exptl_crystal_F_000 1392.00
_exptl_crystal_size_max 0.45
_exptl_crystal_size_mid 023
_exptl_crystal_size_min 0.24
_refine_diff_density_max -0.38
_refine_diff_density_min 0.40
_refine_ls_extinction_coef 0.00000
_refine_ls_extinction_method none
_refine_ls_goodness_of_fit_obs 2.510
_refine_ls_matrix_type full
_refine_ls_number_parameters 122
_refine_ls_number_reflns 799
_refine_ls_number_restraints 0
_refine_ls_R_factor_obs 0.0970
_refine_ls_shift/esd_max 0.0020
_refine_ls_structure_factor_coef F
_refine_ls_weighting_scheme sigma
_refine_ls_wR_factor_obs 0.0830
_reflns_number_observed 799
_reflns_number_total 7471
_reflns_observed_criterion 3.00
_cod_data_source_file ic9800841_4.cif
_cod_data_source_block CpTi(OR)3
_cod_original_sg_symbol_H-M 'P 21/n '
_cod_database_code 4322984

loop_
_symmetry_equiv_pos_as_xyz
'   +x,   +y,   +z'
1/2-x,1/2+y,1/2-z
'   -x,   -y,   -z'
1/2+x,1/2-y,1/2+z

loop_
_atom_site_aniso_label
_atom_site_aniso_U_11
_atom_site_aniso_U_22
_atom_site_aniso_U_33
_atom_site_aniso_U_12
_atom_site_aniso_U_13
_atom_site_aniso_U_23
Ti(1) 0.028(4) 0.031(4) 0.032(3) 0.003(5) 0.001(3) -0.004(5)

loop_
_atom_site_label
_atom_site_fract_x
_atom_site_fract_y
_atom_site_fract_z
_atom_site_U_iso_or_equiv
_atom_site_thermal_displace_type
_atom_site_calc_flag
_atom_site_calc_attached_atom
Ti(1) 0.5981(5) 0.2526(3) 0.4979(3) 0.030(2) Uij ? ?
O(1) 0.705(2) 0.2041(9) 0.4500(9) 0.038(6) Uij ? ?
O(2) 0.666(1) 0.240(1) 0.5879(8) 0.040(6) Uij ? ?
O(3) 0.641(2) 0.3403(10) 0.4794(9) 0.034(6) Uij ? ?
C(1) 0.382(2) 0.270(1) 0.524(1) 0.0708 Uij ? ?
C(2) 0.384(2) 0.2853(9) 0.453(1) 0.0708 Uij ? ?
C(3) 0.413(2) 0.224(1) 0.4184(8) 0.0708 Uij ? ?
C(4) 0.429(2) 0.1710(8) 0.469(1) 0.0708 Uij ? ?
C(5) 0.409(2) 0.199(1) 0.5342(9) 0.0708 Uij ? ?
C(6) 0.818(2) 0.173(1) 0.444(1) 0.0421 Uij ? ?
C(7) 0.824(2) 0.109(1) 0.4107(10) 0.0421 Uij ? ?
C(8) 0.942(3) 0.0784(8) 0.4050(9) 0.0421 Uij ? ?
C(9) 1.055(2) 0.112(1) 0.433(1) 0.0421 Uij ? ?
C(10) 1.050(2) 0.176(1) 0.4661(10) 0.0421 Uij ? ?
C(11) 0.931(3) 0.2066(8) 0.4718(9) 0.0421 Uij ? ?
C(12) 0.693(3) 0.078(2) 0.378(2) 0.05(1) Uij ? ?
C(13) 0.642(3) 0.106(2) 0.312(2) 0.04(1) Uij ? ?
C(14) 0.707(3) -0.002(2) 0.367(2) 0.07(1) Uij ? ?
C(15) 0.947(2) 0.276(1) 0.509(1) 0.03(1) Uij ? ?
C(16) 1.006(3) 0.331(2) 0.466(2) 0.09(1) Uij ? ?
C(17) 1.008(3) 0.276(2) 0.584(2) 0.09(1) Uij ? ?
C(18) 0.655(2) 0.205(1) 0.6502(9) 0.0468 Uij ? ?
C(19) 0.670(2) 0.133(1) 0.6575(10) 0.0468 Uij ? ?
C(20) 0.653(2) 0.1011(7) 0.721(1) 0.0468 Uij ? ?
C(21) 0.621(2) 0.141(1) 0.7774(9) 0.0468 Uij ? ?
C(22) 0.606(2) 0.212(1) 0.770(1) 0.0468 Uij ? ?
C(23) 0.623(2) 0.2444(7) 0.706(1) 0.0468 Uij ? ?
C(24) 0.710(3) 0.092(2) 0.597(2) 0.04(1) Uij ? ?
C(25) 0.641(3) 0.026(2) 0.584(2) 0.07(1) Uij ? ?
C(26) 0.852(3) 0.079(2) 0.611(2) 0.05(1) Uij ? ?
C(27) 0.608(3) 0.321(1) 0.703(1) 0.037(10) Uij ? ?
C(28) 0.478(3) 0.343(2) 0.724(2) 0.06(1) Uij ? ?
C(29) 0.714(3) 0.355(2) 0.753(2) 0.08(1) Uij ? ?
C(30) 0.681(2) 0.398(1) 0.448(2) 0.0647 Uij ? ?
C(31) 0.724(2) 0.455(2) 0.4890(9) 0.0647 Uij ? ?
C(32) 0.767(2) 0.514(1) 0.457(1) 0.0647 Uij ? ?
C(33) 0.766(2) 0.516(1) 0.384(2) 0.0647 Uij ? ?
C(34) 0.723(2) 0.459(2) 0.3429(9) 0.0647 Uij ? ?
C(35) 0.681(2) 0.400(1) 0.375(1) 0.0647 Uij ? ?
C(36) 0.735(4) 0.452(2) 0.570(2) 0.09(1) Uij ? ?
C(37) 0.857(4) 0.475(2) 0.604(2) 0.11(2) Uij ? ?
C(38) 0.625(4) 0.493(2) 0.593(2) 0.14(2) Uij ? ?
C(39) 0.634(3) 0.341(2) 0.327(2) 0.07(1) Uij ? ?
C(40) 0.507(4) 0.358(2) 0.281(2) 0.12(2) Uij ? ?
C(41) 0.731(4) 0.312(2) 0.283(2) 0.16(2) Uij ? ?
H(1) 0.364(3) 0.302(2) 0.560(1) 0.0708 Uij ? ?
H(2) 0.368(3) 0.329(1) 0.431(2) 0.0708 Uij ? ?
H(3) 0.420(3) 0.219(2) 0.3696(9) 0.0708 Uij ? ?
H(4) 0.449(3) 0.1240(9) 0.460(2) 0.0708 Uij ? ?
H(5) 0.414(3) 0.175(2) 0.578(1) 0.0708 Uij ? ?
H(6) 0.6326 0.0802 0.4076 0.0329 Uij ? ?
H(7) 0.6362 0.1505 0.3155 0.0219 Uij ? ?
H(8) 0.7047 0.0929 0.2778 0.0219 Uij ? ?
H(9) 0.5657 0.0814 0.2944 0.0219 Uij ? ?
H(10) 0.6309 -0.0235 0.3477 0.0519 Uij ? ?
H(11) 0.7675 -0.0092 0.3288 0.0519 Uij ? ?
H(12) 0.7476 -0.0240 0.4065 0.0519 Uij ? ?
H(13) 0.8630 0.2882 0.5108 0.0302 Uij ? ?
H(14) 1.0915 0.3246 0.4676 0.1171 Uij ? ?
H(15) 0.9602 0.3335 0.4210 0.1171 Uij ? ?
H(16) 0.9892 0.3744 0.4913 0.1171 Uij ? ?
H(17) 0.9716 0.2456 0.6112 0.0981 Uij ? ?
H(18) 1.0993 0.2674 0.5849 0.0981 Uij ? ?
H(19) 1.0004 0.3234 0.5999 0.0981 Uij ? ?
H(20) 0.6996 0.1136 0.5554 0.0370 Uij ? ?
H(21) 0.5515 0.0372 0.5760 0.0586 Uij ? ?
H(22) 0.6623 0.0028 0.5424 0.0586 Uij ? ?
H(23) 0.6555 -0.0053 0.6226 0.0586 Uij ? ?
H(24) 0.8741 0.0437 0.6495 0.0555 Uij ? ?
H(25) 0.8830 0.0528 0.5696 0.0555 Uij ? ?
H(26) 0.8983 0.1166 0.6195 0.0555 Uij ? ?
H(27) 0.6049 0.3378 0.6570 0.0487 Uij ? ?
H(28) 0.4644 0.3968 0.7222 0.0581 Uij ? ?
H(29) 0.4024 0.3269 0.6958 0.0581 Uij ? ?
H(30) 0.4654 0.3343 0.7735 0.0581 Uij ? ?
H(31) 0.7092 0.3482 0.7995 0.0865 Uij ? ?
H(32) 0.7918 0.3468 0.7378 0.0865 Uij ? ?
H(33) 0.7019 0.4092 0.7462 0.0865 Uij ? ?
H(34) 0.7291 0.4095 0.5752 0.0815 Uij ? ?
H(35) 0.8569 0.4646 0.6538 0.1171 Uij ? ?
H(36) 0.9262 0.4454 0.5895 0.1171 Uij ? ?
H(37) 0.8808 0.5210 0.5990 0.1171 Uij ? ?
H(38) 0.6247 0.5383 0.5869 0.1470 Uij ? ?
H(39) 0.5466 0.4709 0.5688 0.1470 Uij ? ?
H(40) 0.6276 0.4792 0.6423 0.1470 Uij ? ?
H(41) 0.6171 0.3071 0.3567 0.0649 Uij ? ?
H(42) 0.4635 0.3794 0.3058 0.1294 Uij ? ?
H(43) 0.5478 0.3957 0.2470 0.1294 Uij ? ?
H(44) 0.4936 0.3216 0.2540 0.1294 Uij ? ?
H(45) 0.6944 0.2738 0.2572 0.1541 Uij ? ?
H(46) 0.7463 0.3478 0.2464 0.1541 Uij ? ?
H(47) 0.8086 0.3024 0.3087 0.1541 Uij ? ?
H(48) 0.9441 0.0291 0.3800 0.0432 Uij ? ?
H(49) 1.1315 0.0859 0.4297 0.0432 Uij ? ?
H(50) 1.1180 0.1935 0.4854 0.0432 Uij ? ?
H(51) 0.6608 0.0487 0.7261 0.0485 Uij ? ?
H(52) 0.6039 0.1149 0.8203 0.0485 Uij ? ?
H(53) 0.5789 0.2353 0.8083 0.0485 Uij ? ?
H(54) 0.7977 0.5542 0.4829 0.0603 Uij ? ?
H(55) 0.7968 0.5601 0.3602 0.0603 Uij ? ?
H(56) 0.7239 0.4653 0.2890 0.0603 Uij ? ?

loop_
_atom_type_symbol
_atom_type_oxidation_number
_atom_type_number_in_cell
_atom_type_scat_dispersion_real
_atom_type_scat_dispersion_imag
_atom_type_scat_source
C 0 164 0.003 0.002 'International Tables'
H 0 224 0.000 0.000 'International Tables'
O 0 12 0.011 0.006 'International Tables'
Ti 0 4 0.278 0.446 'International Tables'

loop_
_geom_angle_atom_site_label_1
_geom_angle_atom_site_label_2
_geom_angle_atom_site_label_3
_geom_angle
_geom_angle_site_symmetry_1
_geom_angle_site_symmetry_2
_geom_angle_site_symmetry_3
_geom_angle_publ_flag
O(1) Ti(1) O(2) 102.7(8) ? ? ? yes
O(1) Ti(1) O(3) 101.7(8) ? ? ? yes
O(1) Ti(1) C(1) 147.6(8) ? ? ? yes
O(1) Ti(1) C(2) 125.1(8) ? ? ? yes
O(1) Ti(1) C(3) 94.0(7) ? ? ? yes
O(1) Ti(1) C(4) 92.1(8) ? ? ? yes
O(1) Ti(1) C(5) 121.1(8) ? ? ? yes
O(2) Ti(1) O(3) 103.8(8) ? ? ? yes
O(2) Ti(1) C(1) 95.0(7) ? ? ? yes
O(2) Ti(1) C(2) 128.4(8) ? ? ? yes
O(2) Ti(1) C(3) 140.6(8) ? ? ? yes
O(2) Ti(1) C(4) 108.9(8) ? ? ? yes
O(2) Ti(1) C(5) 84.6(7) ? ? ? yes
O(3) Ti(1) C(1) 100.0(8) ? ? ? yes
O(3) Ti(1) C(2) 85.8(7) ? ? ? yes
O(3) Ti(1) C(3) 107.3(8) ? ? ? yes
O(3) Ti(1) C(4) 140.5(7) ? ? ? yes
O(3) Ti(1) C(5) 133.7(8) ? ? ? yes
C(1) Ti(1) C(2) 33.8(7) ? ? ? yes
C(1) Ti(1) C(3) 56.4(6) ? ? ? yes
C(1) Ti(1) C(4) 56.2(7) ? ? ? yes
C(1) Ti(1) C(5) 33.7(7) ? ? ? yes
C(2) Ti(1) C(3) 34.2(7) ? ? ? yes
C(2) Ti(1) C(4) 56.6(6) ? ? ? yes
C(2) Ti(1) C(5) 56.2(7) ? ? ? yes
C(3) Ti(1) C(4) 34.2(7) ? ? ? yes
C(3) Ti(1) C(5) 56.4(6) ? ? ? yes
C(4) Ti(1) C(5) 33.9(7) ? ? ? yes
Ti(1) O(1) C(6) 152(1) ? ? ? yes
Ti(1) O(2) C(18) 145(1) ? ? ? yes
Ti(1) O(3) C(30) 163(1) ? ? ? yes
C(13) C(12) C(14) 107(2) ? ? ? yes
C(13) C(12) C(7) 114(2) ? ? ? yes
C(14) C(12) C(7) 110(2) ? ? ? yes
C(16) C(15) C(17) 111(2) ? ? ? yes
C(16) C(15) C(11) 112(2) ? ? ? yes
C(17) C(15) C(11) 116(2) ? ? ? yes
C(25) C(24) C(26) 109(2) ? ? ? yes
C(25) C(24) C(19) 113(2) ? ? ? yes
C(26) C(24) C(19) 108(2) ? ? ? yes
C(28) C(27) C(29) 109(2) ? ? ? yes
C(28) C(27) C(23) 111(2) ? ? ? yes
C(29) C(27) C(23) 109(2) ? ? ? yes
C(37) C(36) C(38) 111(3) ? ? ? yes
C(37) C(36) C(31) 113(3) ? ? ? yes
C(38) C(36) C(31) 108(2) ? ? ? yes
C(40) C(39) C(41) 111(2) ? ? ? yes
C(40) C(39) C(35) 112(2) ? ? ? yes
C(41) C(39) C(35) 115(2) ? ? ? yes
Ti(1) C(1) C(2) 72(1) ? ? ? yes
Ti(1) C(1) C(5) 73(1) ? ? ? yes
C(2) C(1) C(5) 107(1) ? ? ? yes
Ti(1) C(2) C(1) 74(1) ? ? ? yes
Ti(1) C(2) C(3) 72(1) ? ? ? yes
C(1) C(2) C(3) 107(1) ? ? ? yes
Ti(1) C(3) C(2) 73(1) ? ? ? yes
Ti(1) C(3) C(4) 73.4(10) ? ? ? yes
C(2) C(3) C(4) 108(1) ? ? ? yes
Ti(1) C(4) C(3) 72(1) ? ? ? yes
Ti(1) C(4) C(5) 74(1) ? ? ? yes
C(3) C(4) C(5) 107(1) ? ? ? yes
Ti(1) C(5) C(1) 73(1) ? ? ? yes
Ti(1) C(5) C(4) 72(1) ? ? ? yes
C(1) C(5) C(4) 108(1) ? ? ? yes
O(1) C(6) C(11) 118(2) ? ? ? yes
O(1) C(6) C(7) 121(1) ? ? ? yes
C(11) C(6) C(7) 120(1) ? ? ? yes
C(15) C(11) C(6) 128(2) ? ? ? yes
C(15) C(11) C(10) 111(2) ? ? ? yes
C(6) C(11) C(10) 119(1) ? ? ? yes
C(11) C(10) C(9) 119(1) ? ? ? yes
C(10) C(9) C(8) 120(1) ? ? ? yes
C(9) C(8) C(7) 119(1) ? ? ? yes
C(12) C(7) C(6) 116(1) ? ? ? yes
C(12) C(7) C(8) 123(2) ? ? ? yes
C(6) C(7) C(8) 120(1) ? ? ? yes
O(2) C(18) C(19) 123(1) ? ? ? yes
O(2) C(18) C(23) 116(2) ? ? ? yes
C(19) C(18) C(23) 119(1) ? ? ? yes
C(24) C(19) C(18) 118(1) ? ? ? yes
C(24) C(19) C(20) 121(2) ? ? ? yes
C(18) C(19) C(20) 120(1) ? ? ? yes
C(19) C(20) C(21) 120(1) ? ? ? yes
C(20) C(21) C(22) 120(1) ? ? ? yes
C(21) C(22) C(23) 120(1) ? ? ? yes
C(27) C(23) C(18) 123(2) ? ? ? yes
C(27) C(23) C(22) 116(2) ? ? ? yes
C(18) C(23) C(22) 119(1) ? ? ? yes
O(3) C(30) C(31) 119(2) ? ? ? yes
O(3) C(30) C(35) 120(1) ? ? ? yes
C(31) C(30) C(35) 119(2) ? ? ? yes
C(36) C(31) C(30) 120(2) ? ? ? yes
C(36) C(31) C(32) 119(2) ? ? ? yes
C(30) C(31) C(32) 120(1) ? ? ? yes
C(31) C(32) C(33) 119(1) ? ? ? yes
C(32) C(33) C(34) 120(2) ? ? ? yes
C(33) C(34) C(35) 120(1) ? ? ? yes
C(39) C(35) C(30) 123(2) ? ? ? yes
C(39) C(35) C(34) 116(2) ? ? ? yes
C(30) C(35) C(34) 119(1) ? ? ? yes

loop_
_geom_bond_atom_site_label_1
_geom_bond_atom_site_label_2
_geom_bond_distance
_geom_bond_site_symmetry_1
_geom_bond_site_symmetry_2
_geom_bond_publ_flag
Ti(1) O(1) 1.80(2) ? ? yes
Ti(1) O(2) 1.79(2) ? ? yes
Ti(1) O(3) 1.80(2) ? ? yes
Ti(1) C(1) 2.42(2) ? ? yes
Ti(1) C(2) 2.39(2) ? ? yes
Ti(1) C(3) 2.37(2) ? ? yes
Ti(1) C(4) 2.39(2) ? ? yes
Ti(1) C(5) 2.41(2) ? ? yes
O(1) C(6) 1.35(3) ? ? yes
O(2) C(18) 1.38(3) ? ? yes
O(3) C(30) 1.35(3) ? ? yes
C(12) C(13) 1.42(4) ? ? yes
C(12) C(14) 1.56(5) ? ? yes
C(12) C(7) 1.55(4) ? ? yes
C(15) C(16) 1.52(5) ? ? yes
C(15) C(17) 1.49(4) ? ? yes
C(15) C(11) 1.52(3) ? ? yes
C(24) C(25) 1.47(5) ? ? yes
C(24) C(26) 1.51(4) ? ? yes
C(24) C(19) 1.50(4) ? ? yes
C(27) C(28) 1.53(4) ? ? yes
C(27) C(29) 1.51(4) ? ? yes
C(27) C(23) 1.49(3) ? ? yes
C(36) C(37) 1.44(5) ? ? yes
C(36) C(38) 1.51(6) ? ? yes
C(36) C(31) 1.53(4) ? ? yes
C(39) C(40) 1.53(5) ? ? yes
C(39) C(41) 1.51(6) ? ? yes
C(39) C(35) 1.50(4) ? ? yes
C(1) C(2) 1.40(3) ? ? yes
C(1) C(5) 1.40(3) ? ? yes
C(2) C(3) 1.40(3) ? ? yes
C(3) C(4) 1.40(3) ? ? yes
C(4) C(5) 1.40(3) ? ? yes
C(6) C(11) 1.39(3) ? ? yes
C(6) C(7) 1.39(3) ? ? yes
C(11) C(10) 1.39(3) ? ? yes
C(10) C(9) 1.39(3) ? ? yes
C(9) C(8) 1.39(3) ? ? yes
C(8) C(7) 1.39(3) ? ? yes
C(18) C(19) 1.39(3) ? ? yes
C(18) C(23) 1.39(3) ? ? yes
C(19) C(20) 1.39(3) ? ? yes
C(20) C(21) 1.39(3) ? ? yes
C(21) C(22) 1.39(3) ? ? yes
C(22) C(23) 1.39(3) ? ? yes
C(30) C(31) 1.39(3) ? ? yes
C(30) C(35) 1.39(4) ? ? yes
C(31) C(32) 1.39(3) ? ? yes
C(32) C(33) 1.39(4) ? ? yes
C(33) C(34) 1.39(3) ? ? yes
C(34) C(35) 1.39(4) ? ? yes
